data_4511300
loop_
_publ_author_name
'Tilborg, Ana\"elle'
'Springuel, G\'eraldine'
'Norberg, Bernadette'
'Wouters, Johan'
'Leyssens, Tom'

_publ_section_title
;
 How Cocrystallization Affects Solid-State Tautomerism: Stanozolol Case
 Study
;
_journal_issue 7
_journal_name_full 'Crystal Growth &amp; Design'
_journal_page_first 3408
_journal_paper_doi 10.1021/cg500358h
_journal_volume 14
_journal_year 2014
_chemical_absolute_configuration rm
_chemical_formula_moiety '2(C21 H32 N2 O), C9 H10 O3, C2 H3 N'
_chemical_formula_sum 'C53 H77 N5 O5'
_chemical_formula_weight 864.20
_chemical_name_common 'Stanozolol / D-phenyllactic acid cocrystal'
_chemical_name_systematic
;
(R)-2-hydroxy-3-phenylpropanoic acid compound with 
acetonitrile and
(1S,10aS,12aS)-1,10a,12a-trimethyl-
1,2,3,3a,3b,4,5,5a,6,8,10,10a,10b,11,12,12a-hexadecahydrocyclopenta
[5,6]naphtho[1,2-f]indazol-1-ol (1:1:2)
;
_space_group_IT_number 5
_symmetry_cell_setting monoclinic
_symmetry_space_group_name_Hall 'C 2y'
_symmetry_space_group_name_H-M 'C 1 2 1'
_atom_sites_solution_hydrogens geom
_atom_sites_solution_primary direct
_atom_sites_solution_secondary difmap
_audit_creation_method SHELXL-97
_audit_update_record
;
2014-03-03 # Formatted by publCIF
;
_cell_angle_alpha 90.00
_cell_angle_beta 97.989(2)
_cell_angle_gamma 90.00
_cell_formula_units_Z 4
_cell_length_a 58.6098(12)
_cell_length_b 7.5624(2)
_cell_length_c 10.7139(4)
_cell_measurement_reflns_used 9549
_cell_measurement_temperature 293(2)
_cell_measurement_theta_max 67.5350
_cell_measurement_theta_min 2.9910
_cell_volume 4702.6(2)
_computing_cell_refinement
;
CrysAlisPro, Agilent Technologies,
Version 1.171.36.28 (release 01-02-2013 CrysAlis171 .NET)
(compiled Feb  1 2013,16:14:44)
;
_computing_data_collection
;
CrysAlisPro, Agilent Technologies,
Version 1.171.36.28 (release 01-02-2013 CrysAlis171 .NET)
(compiled Feb  1 2013,16:14:44)
;
_computing_data_reduction
;
CrysAlisPro, Agilent Technologies,
Version 1.171.36.28 (release 01-02-2013 CrysAlis171 .NET)
(compiled Feb  1 2013,16:14:44)
;
_computing_structure_refinement 'SHELXL-97 (Sheldrick, 1997)'
_diffrn_ambient_temperature 293(2)
_diffrn_detector_area_resol_mean 5.1856
_diffrn_measured_fraction_theta_full 0.992
_diffrn_measured_fraction_theta_max 0.992
_diffrn_measurement_device_type 'Xcalibur, Ruby, Gemini ultra'
_diffrn_measurement_method '\w scans'
_diffrn_radiation_monochromator graphite
_diffrn_radiation_source 'fine-focus sealed tube'
_diffrn_radiation_type CuK\a
_diffrn_radiation_wavelength 1.54184
_diffrn_reflns_av_R_equivalents 0.0975
_diffrn_reflns_av_sigmaI/netI 0.0634
_diffrn_reflns_limit_h_max 66
_diffrn_reflns_limit_h_min -69
_diffrn_reflns_limit_k_max 8
_diffrn_reflns_limit_k_min -9
_diffrn_reflns_limit_l_max 12
_diffrn_reflns_limit_l_min -12
_diffrn_reflns_number 18654
_diffrn_reflns_theta_full 66.60
_diffrn_reflns_theta_max 66.60
_diffrn_reflns_theta_min 3.05
_exptl_absorpt_coefficient_mu 0.612
_exptl_absorpt_correction_T_max 0.9413
_exptl_absorpt_correction_T_min 0.896
_exptl_absorpt_correction_type multi-scan
_exptl_absorpt_process_details
;
CrysAlisPro, Agilent Technologies,
Version 1.171.36.28 (release 01-02-2013 CrysAlis171 .NET)
(compiled Feb  1 2013,16:14:44)
Empirical absorption correction using spherical harmonics,
 implemented in SCALE3 ABSPACK scaling algorithm.
;
_exptl_crystal_colour 'clear light colourless'
_exptl_crystal_density_diffrn 1.221
_exptl_crystal_density_method 'not measured'
_exptl_crystal_description prism
_exptl_crystal_F_000 1880
_exptl_crystal_size_max 0.45
_exptl_crystal_size_mid 0.15
_exptl_crystal_size_min 0.10
_refine_diff_density_max 0.349
_refine_diff_density_min -0.336
_refine_diff_density_rms 0.089
_refine_ls_abs_structure_details 'Flack H D (1983), Acta Cryst. A39, 876-881'
_refine_ls_abs_structure_Flack 0.7(4)
_refine_ls_extinction_method none
_refine_ls_goodness_of_fit_ref 1.086
_refine_ls_hydrogen_treatment constr
_refine_ls_matrix_type full
_refine_ls_number_parameters 559
_refine_ls_number_reflns 6280
_refine_ls_number_restraints 3
_refine_ls_restrained_S_all 1.086
_refine_ls_R_factor_all 0.0960
_refine_ls_R_factor_gt 0.0837
_refine_ls_shift/su_max 0.004
_refine_ls_shift/su_mean 0.000
_refine_ls_structure_factor_coef Fsqd
_refine_ls_weighting_details 'calc w=1/[\s^2^(Fo^2^)+(0.1652P)^2^+0.0000P] where P=(Fo^2^+2Fc^2^)/3'
_refine_ls_weighting_scheme calc
_refine_ls_wR_factor_gt 0.2139
_refine_ls_wR_factor_ref 0.2237
_reflns_number_gt 5357
_reflns_number_total 8282
_reflns_threshold_expression >2sigma(I)
_cod_data_source_file cg500358h_si_006.cif
_cod_data_source_block bn_tlgs3335
_cod_depositor_comments 'Adding full bibliography for 4511300--4511302.cif.'
_cod_original_sg_symbol_H-M C2
_cod_database_code 4511300

loop_
_symmetry_equiv_pos_as_xyz
'x, y, z'
'-x, y, -z'
'x+1/2, y+1/2, z'
'-x+1/2, y+1/2, -z'

loop_
_atom_site_label
_atom_site_type_symbol
_atom_site_fract_x
_atom_site_fract_y
_atom_site_fract_z
_atom_site_U_iso_or_equiv
_atom_site_adp_type
_atom_site_occupancy
_atom_site_symmetry_multiplicity
_atom_site_calc_flag
_atom_site_refinement_flags
C99 C 0.2742(4) -0.079(5) 0.686(3) 0.312(14) Uiso 1 1 d D
H99A H 0.2744 -0.2055 0.6891 0.468 Uiso 1 1 calc R
H99B H 0.2765 -0.0321 0.7700 0.468 Uiso 1 1 calc R
H99C H 0.2863 -0.0375 0.6410 0.468 Uiso 1 1 calc R
C98 C 0.2514(6) -0.018(5) 0.620(4) 0.39(2) Uiso 1 1 d D
N97 N 0.23833(11) 0.0845(10) 0.5792(7) 0.1066(18) Uani 1 1 d D
C1 C 0.04105(7) 0.3877(6) 0.1727(5) 0.0624(11) Uani 1 1 d .
H1 H 0.0447 0.5071 0.1685 0.075 Uiso 1 1 calc R
C2 C 0.05748(6) 0.2527(6) 0.1935(4) 0.0531(9) Uani 1 1 d .
C3 C 0.08351(6) 0.2531(6) 0.2092(5) 0.0548(9) Uani 1 1 d .
H3A H 0.0893 0.3470 0.2667 0.066 Uiso 1 1 calc R
H3B H 0.0886 0.2767 0.1284 0.066 Uiso 1 1 calc R
C4 C 0.09355(6) 0.0743(5) 0.2607(4) 0.0476(8) Uani 1 1 d .
C5 C 0.11915(6) 0.0634(5) 0.2352(4) 0.0489(8) Uani 1 1 d .
H5 H 0.1189 0.0838 0.1447 0.059 Uiso 1 1 calc R
C6 C 0.13431(7) 0.2100(6) 0.3029(6) 0.0679(13) Uani 1 1 d .
H6A H 0.1350 0.1955 0.3933 0.081 Uiso 1 1 calc R
H6B H 0.1274 0.3241 0.2802 0.081 Uiso 1 1 calc R
C7 C 0.15912(7) 0.2057(6) 0.2676(6) 0.0663(12) Uani 1 1 d .
H7A H 0.1586 0.2301 0.1784 0.080 Uiso 1 1 calc R
H7B H 0.1684 0.2964 0.3144 0.080 Uiso 1 1 calc R
C8 C 0.16996(7) 0.0262(6) 0.2979(4) 0.0572(10) Uani 1 1 d .
C9 C 0.19319(7) -0.0110(7) 0.2453(5) 0.0635(11) Uani 1 1 d .
C10 C 0.19379(8) -0.2157(8) 0.2387(6) 0.0738(13) Uani 1 1 d .
H10A H 0.1994 -0.2534 0.1619 0.089 Uiso 1 1 calc R
H10B H 0.2040 -0.2626 0.3100 0.089 Uiso 1 1 calc R
C11 C 0.16918(8) -0.2831(7) 0.2411(5) 0.0645(11) Uani 1 1 d .
H11A H 0.1646 -0.3645 0.1721 0.077 Uiso 1 1 calc R
H11B H 0.1679 -0.3424 0.3200 0.077 Uiso 1 1 calc R
C12 C 0.15450(7) -0.1166(6) 0.2269(4) 0.0507(9) Uani 1 1 d .
H12 H 0.1528 -0.0846 0.1374 0.061 Uiso 1 1 calc R
C13 C 0.13009(6) -0.1207(5) 0.2629(4) 0.0474(8) Uani 1 1 d .
H13 H 0.1310 -0.1454 0.3532 0.057 Uiso 1 1 calc R
C14 C 0.11551(7) -0.2623(6) 0.1897(5) 0.0569(9) Uani 1 1 d .
H14A H 0.1220 -0.3774 0.2130 0.068 Uiso 1 1 calc R
H14B H 0.1160 -0.2456 0.1003 0.068 Uiso 1 1 calc R
C15 C 0.09057(7) -0.2587(6) 0.2140(5) 0.0568(9) Uani 1 1 d .
H15A H 0.0818 -0.3460 0.1609 0.068 Uiso 1 1 calc R
H15B H 0.0899 -0.2900 0.3012 0.068 Uiso 1 1 calc R
C16 C 0.07982(6) -0.0776(5) 0.1870(4) 0.0470(8) Uani 1 1 d .
H16 H 0.0801 -0.0542 0.0973 0.056 Uiso 1 1 calc R
C17 C 0.05416(6) -0.0813(6) 0.2066(4) 0.0522(9) Uani 1 1 d .
H17A H 0.0456 -0.1593 0.1452 0.063 Uiso 1 1 calc R
H17B H 0.0528 -0.1254 0.2902 0.063 Uiso 1 1 calc R
C18 C 0.04465(6) 0.1008(6) 0.1916(4) 0.0484(8) Uani 1 1 d .
C19 C 0.09195(7) 0.0617(7) 0.4018(4) 0.0582(10) Uani 1 1 d .
H19A H 0.0983 -0.0489 0.4338 0.087 Uiso 1 1 calc R
H19B H 0.0761 0.0690 0.4148 0.087 Uiso 1 1 calc R
H19C H 0.1004 0.1573 0.4452 0.087 Uiso 1 1 calc R
C20 C 0.17374(8) -0.0064(8) 0.4395(5) 0.0696(12) Uani 1 1 d .
H20A H 0.1805 -0.1209 0.4564 0.104 Uiso 1 1 calc R
H20B H 0.1592 -0.0014 0.4712 0.104 Uiso 1 1 calc R
H20C H 0.1838 0.0827 0.4801 0.104 Uiso 1 1 calc R
C21 C 0.19447(9) 0.0718(11) 0.1184(6) 0.0861(16) Uani 1 1 d .
H21A H 0.1941 0.1982 0.1259 0.129 Uiso 1 1 calc R
H21B H 0.1816 0.0329 0.0594 0.129 Uiso 1 1 calc R
H21C H 0.2086 0.0370 0.0892 0.129 Uiso 1 1 calc R
C31 C 0.07923(8) 0.1342(7) 0.8366(5) 0.0639(11) Uani 1 1 d .
H31 H 0.0818 0.0138 0.8278 0.077 Uiso 1 1 calc R
C32 C 0.09549(7) 0.2642(7) 0.8290(5) 0.0597(10) Uani 1 1 d .
C33 C 0.12053(7) 0.2564(6) 0.8076(5) 0.0631(11) Uani 1 1 d .
H33A H 0.1222 0.1707 0.7421 0.076 Uiso 1 1 calc R
H33B H 0.1299 0.2172 0.8844 0.076 Uiso 1 1 calc R
C34 C 0.12932(6) 0.4374(6) 0.7689(4) 0.0518(9) Uani 1 1 d .
C35 C 0.15628(6) 0.4339(6) 0.7919(4) 0.0490(8) Uani 1 1 d .
H35 H 0.1606 0.4043 0.8812 0.059 Uiso 1 1 calc R
C36 C 0.16655(7) 0.2869(6) 0.7178(5) 0.0599(10) Uani 1 1 d .
H36A H 0.1602 0.1740 0.7384 0.072 Uiso 1 1 calc R
H36B H 0.1622 0.3072 0.6283 0.072 Uiso 1 1 calc R
C37 C 0.19295(7) 0.2786(6) 0.7469(5) 0.0585(10) Uani 1 1 d .
H37A H 0.1974 0.2443 0.8341 0.070 Uiso 1 1 calc R
H37B H 0.1987 0.1894 0.6941 0.070 Uiso 1 1 calc R
C38 C 0.20379(6) 0.4564(6) 0.7236(4) 0.0523(9) Uani 1 1 d .
C39 C 0.23014(8) 0.4793(8) 0.7692(5) 0.0678(12) Uani 1 1 d .
C40 C 0.23240(8) 0.6809(9) 0.7888(6) 0.0814(16) Uani 1 1 d .
H40A H 0.2424 0.7056 0.8668 0.098 Uiso 1 1 calc R
H40B H 0.2392 0.7333 0.7201 0.098 Uiso 1 1 calc R
C41 C 0.20868(9) 0.7607(8) 0.7936(6) 0.0747(13) Uani 1 1 d .
H41A H 0.2035 0.8279 0.7178 0.090 Uiso 1 1 calc R
H41B H 0.2088 0.8370 0.8664 0.090 Uiso 1 1 calc R
C42 C 0.19345(7) 0.5975(7) 0.8034(4) 0.0552(9) Uani 1 1 d .
H42 H 0.1966 0.5574 0.8911 0.066 Uiso 1 1 calc R
C43 C 0.16726(7) 0.6149(6) 0.7735(4) 0.0512(9) Uani 1 1 d .
H43 H 0.1633 0.6499 0.6850 0.061 Uiso 1 1 calc R
C44 C 0.15809(7) 0.7548(6) 0.8561(5) 0.0598(10) Uani 1 1 d .
H44A H 0.1635 0.7288 0.9439 0.072 Uiso 1 1 calc R
H44B H 0.1641 0.8695 0.8370 0.072 Uiso 1 1 calc R
C45 C 0.13190(7) 0.7622(6) 0.8361(5) 0.0578(10) Uani 1 1 d .
H45A H 0.1268 0.8461 0.8948 0.069 Uiso 1 1 calc R
H45B H 0.1266 0.8039 0.7514 0.069 Uiso 1 1 calc R
C46 C 0.12129(6) 0.5833(6) 0.8547(4) 0.0515(9) Uani 1 1 d .
H46 H 0.1268 0.5479 0.9417 0.062 Uiso 1 1 calc R
C47 C 0.09474(7) 0.5993(6) 0.8441(4) 0.0556(10) Uani 1 1 d .
H47A H 0.0907 0.6692 0.9137 0.067 Uiso 1 1 calc R
H47B H 0.0888 0.6585 0.7661 0.067 Uiso 1 1 calc R
C48 C 0.08437(6) 0.4199(6) 0.8468(4) 0.0533(9) Uani 1 1 d .
C49 C 0.12030(7) 0.4730(8) 0.6301(5) 0.0670(12) Uani 1 1 d .
H49A H 0.1258 0.5857 0.6061 0.101 Uiso 1 1 calc R
H49B H 0.1038 0.4735 0.6185 0.101 Uiso 1 1 calc R
H49C H 0.1257 0.3820 0.5789 0.101 Uiso 1 1 calc R
C50 C 0.19940(8) 0.5023(8) 0.5830(5) 0.0656(11) Uani 1 1 d .
H50A H 0.2063 0.6146 0.5693 0.098 Uiso 1 1 calc R
H50B H 0.1831 0.5081 0.5557 0.098 Uiso 1 1 calc R
H50C H 0.2061 0.4127 0.5358 0.098 Uiso 1 1 calc R
C51 C 0.23777(8) 0.3759(13) 0.8922(6) 0.101(2) Uani 1 1 d .
H51A H 0.2359 0.2515 0.8764 0.151 Uiso 1 1 calc R
H51B H 0.2285 0.4110 0.9551 0.151 Uiso 1 1 calc R
H51C H 0.2537 0.4009 0.9217 0.151 Uiso 1 1 calc R
C61 C 0.03839(8) 0.7310(10) 0.5905(4) 0.0734(14) Uani 1 1 d .
H61 H 0.0379 0.8518 0.6060 0.088 Uiso 1 1 calc R
C62 C 0.05620(10) 0.6594(14) 0.5272(5) 0.092(2) Uani 1 1 d .
H62 H 0.0676 0.7330 0.5035 0.110 Uiso 1 1 calc R
C63 C 0.05650(11) 0.4833(15) 0.5017(5) 0.100(3) Uani 1 1 d .
H63 H 0.0677 0.4374 0.4572 0.120 Uiso 1 1 calc R
C64 C 0.04054(13) 0.3743(13) 0.5407(6) 0.102(2) Uani 1 1 d .
H64 H 0.0411 0.2534 0.5254 0.123 Uiso 1 1 calc R
C65 C 0.02329(10) 0.4433(9) 0.6036(5) 0.0764(14) Uani 1 1 d .
H65 H 0.0124 0.3676 0.6296 0.092 Uiso 1 1 calc R
C66 C 0.02210(7) 0.6222(7) 0.6282(4) 0.0582(10) Uani 1 1 d .
C67 C 0.00337(6) 0.6924(7) 0.6978(4) 0.0539(9) Uani 1 1 d .
H67A H -0.0101 0.6170 0.6807 0.065 Uiso 1 1 calc R
H67B H -0.0010 0.8100 0.6670 0.065 Uiso 1 1 calc R
C68 C 0.01101(6) 0.7009(6) 0.8414(3) 0.0484(8) Uani 1 1 d .
H68 H -0.0021 0.7393 0.8824 0.058 Uiso 1 1 calc R
C69 C 0.03057(6) 0.8324(6) 0.8723(4) 0.0499(9) Uani 1 1 d .
N1 N 0.02006(6) 0.3259(5) 0.1599(4) 0.0639(9) Uani 1 1 d .
N2 N 0.02239(6) 0.1500(5) 0.1739(4) 0.0559(8) Uani 1 1 d .
H2 H 0.0110 0.0776 0.1717 0.067 Uiso 1 1 calc R
N3 N 0.06279(6) 0.3782(5) 0.8641(3) 0.0545(8) Uani 1 1 d .
H3 H 0.0524 0.4539 0.8774 0.065 Uiso 1 1 calc R
N4 N 0.05950(6) 0.2038(6) 0.8580(4) 0.0598(9) Uani 1 1 d .
O1 O 0.21210(5) 0.0576(7) 0.3311(4) 0.0821(11) Uani 1 1 d .
O2 O 0.24439(5) 0.4263(6) 0.6814(4) 0.0772(10) Uani 1 1 d .
O3 O 0.01887(4) 0.5389(4) 0.8923(3) 0.0554(7) Uani 1 1 d .
O4 O 0.02378(5) 0.9980(4) 0.8533(4) 0.0640(8) Uani 1 1 d .
O5 O 0.05018(5) 0.7872(5) 0.9059(3) 0.0637(8) Uani 1 1 d .
H1O H 0.2236 0.0176 0.3028 0.090 Uiso 1 1 d .
H2O H 0.2486 0.3194 0.6939 0.090 Uiso 1 1 d .
H3O H 0.0088 0.4731 0.8975 0.065 Uiso 1 1 d .
H4O H 0.0352 1.0621 0.8394 0.060 Uiso 1 1 d .

loop_
_atom_site_aniso_label
_atom_site_aniso_U_11
_atom_site_aniso_U_22
_atom_site_aniso_U_33
_atom_site_aniso_U_23
_atom_site_aniso_U_13
_atom_site_aniso_U_12
N97 0.089(3) 0.104(4) 0.120(4) -0.020(4) -0.012(3) 0.012(3)
C1 0.039(2) 0.043(2) 0.103(3) 0.007(2) 0.005(2) 0.0061(18)
C2 0.0340(18) 0.048(2) 0.075(2) 0.0036(19) -0.0007(15) 0.0023(17)
C3 0.0324(17) 0.041(2) 0.089(3) -0.0017(19) 0.0019(16) 0.0018(17)
C4 0.0358(17) 0.0374(19) 0.067(2) -0.0043(16) -0.0013(14) 0.0014(16)
C5 0.0360(17) 0.038(2) 0.070(2) -0.0036(17) -0.0009(15) 0.0010(16)
C6 0.0338(19) 0.045(2) 0.121(4) -0.018(2) -0.003(2) 0.0042(18)
C7 0.038(2) 0.048(3) 0.109(3) -0.006(2) -0.006(2) -0.0048(19)
C8 0.0349(18) 0.054(2) 0.080(2) -0.008(2) -0.0042(16) 0.0031(18)
C9 0.0343(18) 0.073(3) 0.081(3) -0.011(2) 0.0016(17) 0.002(2)
C10 0.046(2) 0.073(3) 0.101(3) -0.013(3) 0.006(2) 0.014(2)
C11 0.050(2) 0.054(3) 0.087(3) -0.009(2) -0.0007(19) 0.015(2)
C12 0.0384(18) 0.045(2) 0.067(2) -0.0028(16) -0.0012(15) 0.0054(17)
C13 0.0379(18) 0.038(2) 0.0639(19) -0.0012(15) -0.0004(14) 0.0050(16)
C14 0.044(2) 0.039(2) 0.087(3) -0.0089(19) 0.0076(18) 0.0014(18)
C15 0.043(2) 0.037(2) 0.089(3) -0.0021(19) 0.0047(18) -0.0029(18)
C16 0.0375(17) 0.041(2) 0.0604(18) -0.0038(16) -0.0001(14) -0.0009(16)
C17 0.0364(18) 0.046(2) 0.072(2) -0.0024(18) -0.0002(15) -0.0033(17)
C18 0.0337(17) 0.048(2) 0.0622(19) 0.0027(16) 0.0016(14) 0.0009(17)
C19 0.0446(18) 0.060(3) 0.068(2) -0.009(2) 0.0014(16) 0.004(2)
C20 0.047(2) 0.081(3) 0.078(3) -0.016(2) -0.0016(19) 0.007(2)
C21 0.048(2) 0.109(5) 0.102(4) 0.004(4) 0.012(2) -0.004(3)
C31 0.042(2) 0.052(3) 0.098(3) -0.005(2) 0.012(2) -0.0063(19)
C32 0.0338(18) 0.054(3) 0.090(3) -0.012(2) 0.0052(17) -0.0022(19)
C33 0.0359(19) 0.045(2) 0.109(3) -0.010(2) 0.0117(19) -0.0039(19)
C34 0.0347(18) 0.046(2) 0.072(2) -0.0107(18) 0.0001(15) 0.0002(17)
C35 0.0346(17) 0.045(2) 0.066(2) -0.0026(17) 0.0014(14) -0.0030(16)
C36 0.0372(19) 0.045(2) 0.098(3) -0.012(2) 0.0106(18) -0.0036(18)
C37 0.0392(19) 0.050(2) 0.086(3) 0.002(2) 0.0064(17) 0.0022(18)
C38 0.0303(17) 0.056(2) 0.068(2) 0.0031(18) -0.0021(15) -0.0035(17)
C39 0.0365(19) 0.077(3) 0.086(3) 0.010(2) -0.0075(18) -0.008(2)
C40 0.041(2) 0.092(4) 0.109(4) -0.019(3) 0.003(2) -0.019(3)
C41 0.058(3) 0.066(3) 0.099(3) -0.015(3) 0.008(2) -0.021(3)
C42 0.0357(18) 0.060(3) 0.067(2) -0.0006(19) -0.0038(15) -0.0079(18)
C43 0.0407(18) 0.047(2) 0.064(2) -0.0027(16) -0.0010(15) -0.0046(17)
C44 0.048(2) 0.046(2) 0.085(3) -0.011(2) 0.0056(18) -0.0108(19)
C45 0.048(2) 0.045(2) 0.080(2) -0.011(2) 0.0040(17) 0.0017(19)
C46 0.0363(18) 0.049(2) 0.067(2) -0.0105(18) -0.0001(15) -0.0021(17)
C47 0.0390(19) 0.050(2) 0.076(2) -0.0094(19) -0.0009(16) 0.0021(18)
C48 0.0334(18) 0.057(2) 0.068(2) -0.0105(19) 0.0004(15) -0.0010(18)
C49 0.0378(18) 0.083(3) 0.077(2) -0.026(2) -0.0036(17) 0.002(2)
C50 0.049(2) 0.071(3) 0.074(2) 0.005(2) -0.0013(18) 0.002(2)
C51 0.040(2) 0.152(7) 0.103(4) 0.039(4) -0.016(2) -0.004(3)
C61 0.053(2) 0.104(4) 0.061(2) 0.015(3) 0.0011(18) -0.006(3)
C62 0.059(3) 0.161(8) 0.055(2) 0.014(3) 0.004(2) -0.004(4)
C63 0.063(3) 0.164(8) 0.069(3) -0.015(4) -0.001(2) 0.030(4)
C64 0.096(5) 0.116(6) 0.087(4) -0.029(4) -0.011(3) 0.036(5)
C65 0.071(3) 0.085(4) 0.068(3) -0.011(2) -0.008(2) 0.009(3)
C66 0.046(2) 0.079(3) 0.0453(17) 0.0012(18) -0.0058(14) 0.002(2)
C67 0.0346(17) 0.062(2) 0.0614(19) -0.0023(19) -0.0068(14) -0.0039(18)
C68 0.0305(16) 0.056(2) 0.0573(18) -0.0030(17) 0.0024(13) -0.0003(17)
C69 0.0277(17) 0.061(2) 0.0610(19) -0.0125(18) 0.0057(14) -0.0034(17)
N1 0.0349(16) 0.056(2) 0.099(3) 0.0068(19) 0.0020(16) 0.0073(16)
N2 0.0317(15) 0.053(2) 0.081(2) 0.0046(17) -0.0002(14) -0.0011(14)
N3 0.0340(15) 0.056(2) 0.0719(18) -0.0077(16) 0.0029(13) 0.0012(15)
N4 0.0364(16) 0.059(2) 0.083(2) -0.0021(18) 0.0047(15) -0.0061(16)
O1 0.0316(13) 0.095(3) 0.115(3) -0.030(2) -0.0070(15) 0.0037(17)
O2 0.0349(14) 0.084(3) 0.112(3) 0.004(2) 0.0097(15) -0.0033(16)
O3 0.0323(12) 0.0630(18) 0.0683(15) 0.0097(13) -0.0024(10) -0.0082(12)
O4 0.0288(12) 0.0527(17) 0.108(2) -0.0077(16) 0.0021(13) -0.0029(13)
O5 0.0323(13) 0.0628(19) 0.0907(19) -0.0136(16) -0.0100(12) 0.0001(13)

loop_
_atom_type_symbol
_atom_type_description
_atom_type_scat_dispersion_real
_atom_type_scat_dispersion_imag
_atom_type_scat_source
C C 0.0033 0.0016 'International Tables Vol C Tables 4.2.6.8 and 6.1.1.4'
H H 0.0000 0.0000 'International Tables Vol C Tables 4.2.6.8 and 6.1.1.4'
N N 0.0061 0.0033 'International Tables Vol C Tables 4.2.6.8 and 6.1.1.4'
O O 0.0106 0.0060 'International Tables Vol C Tables 4.2.6.8 and 6.1.1.4'

loop_
_geom_angle_atom_site_label_1
_geom_angle_atom_site_label_2
_geom_angle_atom_site_label_3
_geom_angle
C98 C99 H99A 109.5
C98 C99 H99B 109.5
H99A C99 H99B 109.5
C98 C99 H99C 109.5
H99A C99 H99C 109.5
H99B C99 H99C 109.5
N97 C98 C99 155(4)
N1 C1 C2 111.9(4)
N1 C1 H1 124.1
C2 C1 H1 124.1
C18 C2 C1 104.2(3)
C18 C2 C3 123.1(4)
C1 C2 C3 132.6(4)
C2 C3 C4 111.5(3)
C2 C3 H3A 109.3
C4 C3 H3A 109.3
C2 C3 H3B 109.3
C4 C3 H3B 109.3
H3A C3 H3B 108.0
C19 C4 C3 109.5(3)
C19 C4 C16 110.9(3)
C3 C4 C16 108.7(3)
C19 C4 C5 111.1(3)
C3 C4 C5 108.1(3)
C16 C4 C5 108.3(3)
C6 C5 C13 111.2(3)
C6 C5 C4 112.7(3)
C13 C5 C4 113.4(3)
C6 C5 H5 106.3
C13 C5 H5 106.3
C4 C5 H5 106.3
C5 C6 C7 111.7(4)
C5 C6 H6A 109.3
C7 C6 H6A 109.3
C5 C6 H6B 109.3
C7 C6 H6B 109.3
H6A C6 H6B 107.9
C8 C7 C6 110.2(4)
C8 C7 H7A 109.6
C6 C7 H7A 109.6
C8 C7 H7B 109.6
C6 C7 H7B 109.6
H7A C7 H7B 108.1
C7 C8 C20 110.9(4)
C7 C8 C12 108.8(3)
C20 C8 C12 111.9(4)
C7 C8 C9 116.3(4)
C20 C8 C9 108.4(3)
C12 C8 C9 100.2(3)
O1 C9 C21 107.2(4)
O1 C9 C10 111.7(4)
C21 C9 C10 111.7(5)
O1 C9 C8 109.7(4)
C21 C9 C8 113.8(4)
C10 C9 C8 102.8(4)
C11 C10 C9 107.7(4)
C11 C10 H10A 110.2
C9 C10 H10A 110.2
C11 C10 H10B 110.2
C9 C10 H10B 110.2
H10A C10 H10B 108.5
C12 C11 C10 104.1(4)
C12 C11 H11A 110.9
C10 C11 H11A 110.9
C12 C11 H11B 110.9
C10 C11 H11B 110.9
H11A C11 H11B 109.0
C11 C12 C13 119.6(4)
C11 C12 C8 104.2(3)
C13 C12 C8 113.3(3)
C11 C12 H12 106.3
C13 C12 H12 106.3
C8 C12 H12 106.3
C14 C13 C12 111.2(3)
C14 C13 C5 110.4(3)
C12 C13 C5 108.1(3)
C14 C13 H13 109.0
C12 C13 H13 109.0
C5 C13 H13 109.0
C13 C14 C15 112.6(3)
C13 C14 H14A 109.1
C15 C14 H14A 109.1
C13 C14 H14B 109.1
C15 C14 H14B 109.1
H14A C14 H14B 107.8
C16 C15 C14 111.5(3)
C16 C15 H15A 109.3
C14 C15 H15A 109.3
C16 C15 H15B 109.3
C14 C15 H15B 109.3
H15A C15 H15B 108.0
C15 C16 C17 110.1(3)
C15 C16 C4 113.5(3)
C17 C16 C4 112.9(3)
C15 C16 H16 106.6
C17 C16 H16 106.6
C4 C16 H16 106.6
C18 C17 C16 109.0(3)
C18 C17 H17A 109.9
C16 C17 H17A 109.9
C18 C17 H17B 109.9
C16 C17 H17B 109.9
H17A C17 H17B 108.3
N2 C18 C2 106.8(4)
N2 C18 C17 127.9(4)
C2 C18 C17 125.3(3)
C4 C19 H19A 109.5
C4 C19 H19B 109.5
H19A C19 H19B 109.5
C4 C19 H19C 109.5
H19A C19 H19C 109.5
H19B C19 H19C 109.5
C8 C20 H20A 109.5
C8 C20 H20B 109.5
H20A C20 H20B 109.5
C8 C20 H20C 109.5
H20A C20 H20C 109.5
H20B C20 H20C 109.5
C9 C21 H21A 109.5
C9 C21 H21B 109.5
H21A C21 H21B 109.5
C9 C21 H21C 109.5
H21A C21 H21C 109.5
H21B C21 H21C 109.5
N4 C31 C32 110.8(4)
N4 C31 H31 124.6
C32 C31 H31 124.6
C48 C32 C31 105.0(4)
C48 C32 C33 122.8(4)
C31 C32 C33 132.2(4)
C32 C33 C34 111.9(4)
C32 C33 H33A 109.2
C34 C33 H33A 109.2
C32 C33 H33B 109.2
C34 C33 H33B 109.2
H33A C33 H33B 107.9
C49 C34 C33 109.5(4)
C49 C34 C46 111.0(4)
C33 C34 C46 109.4(3)
C49 C34 C35 111.2(3)
C33 C34 C35 108.1(3)
C46 C34 C35 107.5(3)
C43 C35 C36 112.1(3)
C43 C35 C34 113.3(3)
C36 C35 C34 113.0(3)
C43 C35 H35 105.9
C36 C35 H35 105.9
C34 C35 H35 105.9
C37 C36 C35 112.4(4)
C37 C36 H36A 109.1
C35 C36 H36A 109.1
C37 C36 H36B 109.1
C35 C36 H36B 109.1
H36A C36 H36B 107.9
C38 C37 C36 111.2(4)
C38 C37 H37A 109.4
C36 C37 H37A 109.4
C38 C37 H37B 109.4
C36 C37 H37B 109.4
H37A C37 H37B 108.0
C37 C38 C50 110.1(4)
C37 C38 C42 108.4(3)
C50 C38 C42 111.3(4)
C37 C38 C39 117.6(4)
C50 C38 C39 107.8(3)
C42 C38 C39 101.4(4)
O2 C39 C40 109.1(4)
O2 C39 C51 107.4(5)
C40 C39 C51 112.1(6)
O2 C39 C38 114.4(4)
C40 C39 C38 102.4(4)
C51 C39 C38 111.5(4)
C41 C40 C39 109.6(4)
C41 C40 H40A 109.8
C39 C40 H40A 109.8
C41 C40 H40B 109.8
C39 C40 H40B 109.8
H40A C40 H40B 108.2
C40 C41 C42 103.1(5)
C40 C41 H41A 111.2
C42 C41 H41A 111.2
C40 C41 H41B 111.2
C42 C41 H41B 111.2
H41A C41 H41B 109.1
C43 C42 C41 119.5(4)
C43 C42 C38 113.8(3)
C41 C42 C38 104.0(4)
C43 C42 H42 106.2
C41 C42 H42 106.2
C38 C42 H42 106.2
C44 C43 C42 111.2(3)
C44 C43 C35 110.8(3)
C42 C43 C35 108.8(3)
C44 C43 H43 108.6
C42 C43 H43 108.6
C35 C43 H43 108.6
C45 C44 C43 111.9(3)
C45 C44 H44A 109.2
C43 C44 H44A 109.2
C45 C44 H44B 109.2
C43 C44 H44B 109.2
H44A C44 H44B 107.9
C46 C45 C44 111.9(4)
C46 C45 H45A 109.2
C44 C45 H45A 109.2
C46 C45 H45B 109.2
C44 C45 H45B 109.2
H45A C45 H45B 107.9
C45 C46 C47 110.3(4)
C45 C46 C34 113.2(3)
C47 C46 C34 113.4(3)
C45 C46 H46 106.5
C47 C46 H46 106.5
C34 C46 H46 106.5
C48 C47 C46 109.7(3)
C48 C47 H47A 109.7
C46 C47 H47A 109.7
C48 C47 H47B 109.7
C46 C47 H47B 109.7
H47A C47 H47B 108.2
N3 C48 C32 107.0(4)
N3 C48 C47 127.8(4)
C32 C48 C47 125.2(3)
C34 C49 H49A 109.5
C34 C49 H49B 109.5
H49A C49 H49B 109.5
C34 C49 H49C 109.5
H49A C49 H49C 109.5
H49B C49 H49C 109.5
C38 C50 H50A 109.5
C38 C50 H50B 109.5
H50A C50 H50B 109.5
C38 C50 H50C 109.5
H50A C50 H50C 109.5
H50B C50 H50C 109.5
C39 C51 H51A 109.5
C39 C51 H51B 109.5
H51A C51 H51B 109.5
C39 C51 H51C 109.5
H51A C51 H51C 109.5
H51B C51 H51C 109.5
C66 C61 C62 120.0(7)
C66 C61 H61 120.0
C62 C61 H61 120.0
C63 C62 C61 119.8(7)
C63 C62 H62 120.1
C61 C62 H62 120.1
C64 C63 C62 120.3(6)
C64 C63 H63 119.8
C62 C63 H63 119.8
C63 C64 C65 120.0(8)
C63 C64 H64 120.0
C65 C64 H64 120.0
C66 C65 C64 121.2(7)
C66 C65 H65 119.4
C64 C65 H65 119.4
C61 C66 C65 118.6(5)
C61 C66 C67 121.5(5)
C65 C66 C67 119.9(5)
C66 C67 C68 112.2(3)
C66 C67 H67A 109.2
C68 C67 H67A 109.2
C66 C67 H67B 109.2
C68 C67 H67B 109.2
H67A C67 H67B 107.9
O3 C68 C69 107.0(3)
O3 C68 C67 112.8(3)
C69 C68 C67 110.5(3)
O3 C68 H68 108.8
C69 C68 H68 108.8
C67 C68 H68 108.8
O5 C69 O4 124.7(4)
O5 C69 C68 122.6(4)
O4 C69 C68 112.6(3)
C1 N1 N2 105.3(4)
N1 N2 C18 111.8(4)
N1 N2 H2 124.1
C18 N2 H2 124.1
N4 N3 C48 111.0(4)
N4 N3 H3 124.5
C48 N3 H3 124.5
C31 N4 N3 106.2(4)
C9 O1 H1O 103.2
C39 O2 H2O 110.6
C68 O3 H3O 112.1
C69 O4 H4O 109.6

loop_
_geom_bond_atom_site_label_1
_geom_bond_atom_site_label_2
_geom_bond_distance
C99 C98 1.496(10)
C99 H99A 0.9600
C99 H99B 0.9600
C99 H99C 0.9600
C98 N97 1.131(10)
C1 N1 1.306(6)
C1 C2 1.400(6)
C1 H1 0.9300
C2 C18 1.372(6)
C2 C3 1.511(5)
C3 C4 1.545(6)
C3 H3A 0.9700
C3 H3B 0.9700
C4 C19 1.531(6)
C4 C16 1.554(5)
C4 C5 1.564(5)
C5 C6 1.538(6)
C5 C13 1.544(5)
C5 H5 0.9800
C6 C7 1.553(6)
C6 H6A 0.9700
C6 H6B 0.9700
C7 C8 1.515(7)
C7 H7A 0.9700
C7 H7B 0.9700
C8 C20 1.523(7)
C8 C12 1.541(6)
C8 C9 1.570(6)
C9 O1 1.435(6)
C9 C21 1.508(8)
C9 C10 1.550(8)
C10 C11 1.533(7)
C10 H10A 0.9700
C10 H10B 0.9700
C11 C12 1.520(6)
C11 H11A 0.9700
C11 H11B 0.9700
C12 C13 1.533(5)
C12 H12 0.9800
C13 C14 1.518(6)
C13 H13 0.9800
C14 C15 1.520(5)
C14 H14A 0.9700
C14 H14B 0.9700
C15 C16 1.519(6)
C15 H15A 0.9700
C15 H15B 0.9700
C16 C17 1.547(5)
C16 H16 0.9800
C17 C18 1.485(6)
C17 H17A 0.9700
C17 H17B 0.9700
C18 N2 1.345(5)
C19 H19A 0.9600
C19 H19B 0.9600
C19 H19C 0.9600
C20 H20A 0.9600
C20 H20B 0.9600
C20 H20C 0.9600
C21 H21A 0.9600
C21 H21B 0.9600
C21 H21C 0.9600
C31 N4 1.320(6)
C31 C32 1.379(7)
C31 H31 0.9300
C32 C48 1.372(7)
C32 C33 1.518(5)
C33 C34 1.539(7)
C33 H33A 0.9700
C33 H33B 0.9700
C34 C49 1.531(7)
C34 C46 1.550(6)
C34 C35 1.565(5)
C35 C43 1.537(6)
C35 C36 1.537(6)
C35 H35 0.9800
C36 C37 1.537(5)
C36 H36A 0.9700
C36 H36B 0.9700
C37 C38 1.523(7)
C37 H37A 0.9700
C37 H37B 0.9700
C38 C50 1.533(6)
C38 C42 1.543(7)
C38 C39 1.564(5)
C39 O2 1.401(7)
C39 C40 1.541(9)
C39 C51 1.544(8)
C40 C41 1.523(8)
C40 H40A 0.9700
C40 H40B 0.9700
C41 C42 1.535(7)
C41 H41A 0.9700
C41 H41B 0.9700
C42 C43 1.530(5)
C42 H42 0.9800
C43 C44 1.525(6)
C43 H43 0.9800
C44 C45 1.521(6)
C44 H44A 0.9700
C44 H44B 0.9700
C45 C46 1.514(7)
C45 H45A 0.9700
C45 H45B 0.9700
C46 C47 1.549(5)
C46 H46 0.9800
C47 C48 1.489(7)
C47 H47A 0.9700
C47 H47B 0.9700
C48 N3 1.341(5)
C49 H49A 0.9600
C49 H49B 0.9600
C49 H49C 0.9600
C50 H50A 0.9600
C50 H50B 0.9600
C50 H50C 0.9600
C51 H51A 0.9600
C51 H51B 0.9600
C51 H51C 0.9600
C61 C66 1.363(7)
C61 C62 1.428(9)
C61 H61 0.9300
C62 C63 1.360(12)
C62 H62 0.9300
C63 C64 1.356(13)
C63 H63 0.9300
C64 C65 1.392(9)
C64 H64 0.9300
C65 C66 1.382(8)
C65 H65 0.9300
C66 C67 1.507(6)
C67 C68 1.542(5)
C67 H67A 0.9700
C67 H67B 0.9700
C68 O3 1.393(5)
C68 C69 1.520(6)
C68 H68 0.9800
C69 O5 1.205(5)
C69 O4 1.321(6)
N1 N2 1.343(6)
N2 H2 0.8600
N3 N4 1.333(6)
N3 H3 0.8600
O1 H1O 0.8328
O2 H2O 0.8499
O3 H3O 0.7801
O4 H4O 0.8576

loop_
_geom_torsion_atom_site_label_1
_geom_torsion_atom_site_label_2
_geom_torsion_atom_site_label_3
_geom_torsion_atom_site_label_4
_geom_torsion
N1 C1 C2 C18 0.4(6)
N1 C1 C2 C3 177.4(5)
C18 C2 C3 C4 -16.7(6)
C1 C2 C3 C4 166.8(5)
C2 C3 C4 C19 -76.0(4)
C2 C3 C4 C16 45.4(4)
C2 C3 C4 C5 162.8(3)
C19 C4 C5 C6 -58.6(5)
C3 C4 C5 C6 61.7(5)
C16 C4 C5 C6 179.3(4)
C19 C4 C5 C13 68.9(4)
C3 C4 C5 C13 -170.8(3)
C16 C4 C5 C13 -53.2(4)
C13 C5 C6 C7 56.0(5)
C4 C5 C6 C7 -175.4(4)
C5 C6 C7 C8 -57.0(6)
C6 C7 C8 C20 -66.4(5)
C6 C7 C8 C12 57.1(5)
C6 C7 C8 C9 169.2(4)
C7 C8 C9 O1 85.1(5)
C20 C8 C9 O1 -40.6(6)
C12 C8 C9 O1 -157.9(4)
C7 C8 C9 C21 -35.0(6)
C20 C8 C9 C21 -160.7(5)
C12 C8 C9 C21 82.0(5)
C7 C8 C9 C10 -156.0(4)
C20 C8 C9 C10 78.3(5)
C12 C8 C9 C10 -39.0(4)
O1 C9 C10 C11 136.5(4)
C21 C9 C10 C11 -103.4(5)
C8 C9 C10 C11 19.0(5)
C9 C10 C11 C12 9.1(6)
C10 C11 C12 C13 -162.3(4)
C10 C11 C12 C8 -34.5(5)
C7 C8 C12 C11 168.4(4)
C20 C8 C12 C11 -68.7(4)
C9 C8 C12 C11 46.0(4)
C7 C8 C12 C13 -60.0(5)
C20 C8 C12 C13 62.8(5)
C9 C8 C12 C13 177.5(4)
C11 C12 C13 C14 -57.1(5)
C8 C12 C13 C14 179.5(4)
C11 C12 C13 C5 -178.4(4)
C8 C12 C13 C5 58.2(4)
C6 C5 C13 C14 -176.9(4)
C4 C5 C13 C14 54.8(4)
C6 C5 C13 C12 -55.1(4)
C4 C5 C13 C12 176.7(3)
C12 C13 C14 C15 -174.7(4)
C5 C13 C14 C15 -54.6(5)
C13 C14 C15 C16 55.2(5)
C14 C15 C16 C17 177.3(3)
C14 C15 C16 C4 -55.0(5)
C19 C4 C16 C15 -69.1(4)
C3 C4 C16 C15 170.4(3)
C5 C4 C16 C15 53.1(4)
C19 C4 C16 C17 57.1(4)
C3 C4 C16 C17 -63.4(4)
C5 C4 C16 C17 179.3(3)
C15 C16 C17 C18 174.7(3)
C4 C16 C17 C18 46.7(4)
C1 C2 C18 N2 -1.4(5)
C3 C2 C18 N2 -178.8(4)
C1 C2 C18 C17 178.5(4)
C3 C2 C18 C17 1.1(7)
C16 C17 C18 N2 164.2(4)
C16 C17 C18 C2 -15.8(6)
N4 C31 C32 C48 -0.2(6)
N4 C31 C32 C33 179.2(5)
C48 C32 C33 C34 -17.2(7)
C31 C32 C33 C34 163.4(5)
C32 C33 C34 C49 -77.1(5)
C32 C33 C34 C46 44.8(5)
C32 C33 C34 C35 161.7(4)
C49 C34 C35 C43 67.3(5)
C33 C34 C35 C43 -172.4(3)
C46 C34 C35 C43 -54.4(4)
C49 C34 C35 C36 -61.6(5)
C33 C34 C35 C36 58.7(5)
C46 C34 C35 C36 176.7(4)
C43 C35 C36 C37 53.6(5)
C34 C35 C36 C37 -176.9(4)
C35 C36 C37 C38 -55.4(5)
C36 C37 C38 C50 -65.8(5)
C36 C37 C38 C42 56.2(5)
C36 C37 C38 C39 170.3(4)
C37 C38 C39 O2 87.6(5)
C50 C38 C39 O2 -37.5(6)
C42 C38 C39 O2 -154.5(4)
C37 C38 C39 C40 -154.6(4)
C50 C38 C39 C40 80.3(5)
C42 C38 C39 C40 -36.6(5)
C37 C38 C39 C51 -34.6(7)
C50 C38 C39 C51 -159.6(6)
C42 C38 C39 C51 83.4(6)
O2 C39 C40 C41 137.7(5)
C51 C39 C40 C41 -103.5(6)
C38 C39 C40 C41 16.1(6)
C39 C40 C41 C42 11.1(6)
C40 C41 C42 C43 -162.8(4)
C40 C41 C42 C38 -34.6(5)
C37 C38 C42 C43 -59.1(5)
C50 C38 C42 C43 62.2(5)
C39 C38 C42 C43 176.5(4)
C37 C38 C42 C41 169.3(4)
C50 C38 C42 C41 -69.5(4)
C39 C38 C42 C41 44.9(4)
C41 C42 C43 C44 -57.0(6)
C38 C42 C43 C44 179.5(4)
C41 C42 C43 C35 -179.4(4)
C38 C42 C43 C35 57.1(5)
C36 C35 C43 C44 -175.5(4)
C34 C35 C43 C44 55.1(4)
C36 C35 C43 C42 -52.9(5)
C34 C35 C43 C42 177.7(3)
C42 C43 C44 C45 -174.8(4)
C35 C43 C44 C45 -53.6(5)
C43 C44 C45 C46 54.5(5)
C44 C45 C46 C47 175.4(4)
C44 C45 C46 C34 -56.3(5)
C49 C34 C46 C45 -67.1(4)
C33 C34 C46 C45 171.9(4)
C35 C34 C46 C45 54.6(5)
C49 C34 C46 C47 59.5(5)
C33 C34 C46 C47 -61.5(5)
C35 C34 C46 C47 -178.7(4)
C45 C46 C47 C48 173.1(4)
C34 C46 C47 C48 44.9(5)
C31 C32 C48 N3 0.2(5)
C33 C32 C48 N3 -179.3(4)
C31 C32 C48 C47 -178.7(5)
C33 C32 C48 C47 1.8(7)
C46 C47 C48 N3 166.1(4)
C46 C47 C48 C32 -15.3(6)
C66 C61 C62 C63 1.8(7)
C61 C62 C63 C64 -2.8(9)
C62 C63 C64 C65 2.1(10)
C63 C64 C65 C66 -0.4(9)
C62 C61 C66 C65 -0.1(7)
C62 C61 C66 C67 178.6(4)
C64 C65 C66 C61 -0.6(7)
C64 C65 C66 C67 -179.3(4)
C61 C66 C67 C68 -86.7(5)
C65 C66 C67 C68 91.9(5)
C66 C67 C68 O3 -55.2(5)
C66 C67 C68 C69 64.5(5)
O3 C68 C69 O5 16.2(5)
C67 C68 C69 O5 -107.0(5)
O3 C68 C69 O4 -166.3(3)
C67 C68 C69 O4 70.5(4)
C2 C1 N1 N2 0.8(6)
C1 N1 N2 C18 -1.8(6)
C2 C18 N2 N1 2.1(5)
C17 C18 N2 N1 -177.9(4)
C32 C48 N3 N4 -0.1(5)
C47 C48 N3 N4 178.7(4)
C32 C31 N4 N3 0.1(6)
C48 N3 N4 C31 0.0(5)
